data_4128610
loop_
_publ_author_name
'Gilson, Sara E.'
'Li, Peng'
'Szymanowski, Jennifer E. S.'
'White, Jacob'
'Ray, Debmalya'
'Gagliardi, Laura'
'Farha, Omar K.'
'Burns, Peter C.'

_publ_section_title
;
 In Situ Formation of Unprecedented Neptunium-Oxide Wheel Clusters
 Stabilized in a Metal-Organic Framework.
;
_journal_issue 30
_journal_name_full 'Journal of the American Chemical Society'
_journal_page_first 11842
_journal_page_last 11846
_journal_paper_doi 10.1021/jacs.9b06187
_journal_volume 141
_journal_year 2019
_chemical_formula_sum 'C102 H90 Br6 F6 N1.5 Np18 O78'
_chemical_formula_weight 7444.21
_space_group_crystal_system hexagonal
_space_group_IT_number 175
_space_group_name_Hall '-P 6'
_space_group_name_H-M_alt 'P 6/m'
_atom_sites_solution_primary dual
_atom_sites_solution_secondary difmap
_audit_creation_method SHELXL-2016/6
_cell_angle_alpha 90
_cell_angle_beta 90
_cell_angle_gamma 120
_cell_formula_units_Z 2
_cell_length_a 20.525(3)
_cell_length_b 20.525(3)
_cell_length_c 18.668(3)
_cell_measurement_reflns_used 21678
_cell_measurement_temperature 273(2)
_cell_measurement_theta_max 27.490
_cell_measurement_theta_min 1.091
_cell_volume 6810.7(18)
_computing_cell_refinement 'Bruker SAINT (Bruker, 2015)'
_computing_data_collection 'Bruker APEX-3 (Bruker, 2015)'
_computing_data_reduction 'Bruker SAINT (Bruker, 2015)'
_computing_molecular_graphics 'Bruker XP (Bruker, 2015)'
_computing_publication_material 'CIFTAB (Sheldrick, 2008)'
_computing_structure_refinement 'SHELXL-2016/6 (Sheldrick, 2016)'
_computing_structure_solution 'SHELXT 2014/5 (Sheldrick, 2014)'
_diffrn_ambient_temperature 273(2)
_diffrn_detector_area_resol_mean 8.33
_diffrn_measured_fraction_theta_full 0.970
_diffrn_measured_fraction_theta_max 0.954
_diffrn_measurement_device_type 'Bruker APEX-II'
_diffrn_measurement_method 'combination of \w and \f-scans'
_diffrn_radiation_type MoK\a
_diffrn_radiation_wavelength 0.71073
_diffrn_reflns_av_R_equivalents 0.0458
_diffrn_reflns_av_unetI/netI 0.0404
_diffrn_reflns_Laue_measured_fraction_full 0.970
_diffrn_reflns_Laue_measured_fraction_max 0.954
_diffrn_reflns_limit_h_max 26
_diffrn_reflns_limit_h_min -17
_diffrn_reflns_limit_k_max 26
_diffrn_reflns_limit_k_min -26
_diffrn_reflns_limit_l_max 21
_diffrn_reflns_limit_l_min -20
_diffrn_reflns_number 21678
_diffrn_reflns_point_group_measured_fraction_full 0.970
_diffrn_reflns_point_group_measured_fraction_max 0.954
_diffrn_reflns_theta_full 25.242
_diffrn_reflns_theta_max 27.490
_diffrn_reflns_theta_min 1.091
_diffrn_source 'Incoatec micro-focus'
_exptl_absorpt_coefficient_mu 15.466
_exptl_absorpt_process_details 'SADABS (Krause et al., 2015)'
_exptl_crystal_colour 'emerald green'
_exptl_crystal_density_diffrn 3.630
_exptl_crystal_description oval
_exptl_crystal_F_000 6549
_refine_diff_density_max 4.617
_refine_diff_density_min -2.144
_refine_diff_density_rms 0.314
_refine_ls_extinction_method none
_refine_ls_goodness_of_fit_ref 1.033
_refine_ls_hydrogen_treatment undef
_refine_ls_matrix_type full
_refine_ls_number_parameters 91
_refine_ls_number_reflns 5146
_refine_ls_number_restraints 0
_refine_ls_restrained_S_all 1.033
_refine_ls_R_factor_all 0.0926
_refine_ls_R_factor_gt 0.0657
_refine_ls_shift/su_max 0.041
_refine_ls_shift/su_mean 0.003
_refine_ls_structure_factor_coef Fsqd
_refine_ls_weighting_details 'w=1/[\s^2^(Fo^2^)+(0.1051P)^2^+134.2375P] where P=(Fo^2^+2Fc^2^)/3'
_refine_ls_weighting_scheme calc
_refine_ls_wR_factor_gt 0.1739
_refine_ls_wR_factor_ref 0.1980
_reflns_Friedel_coverage 0.000
_reflns_number_gt 3866
_reflns_number_total 5146
_reflns_threshold_expression 'I > 2\s(I)'
_cod_data_source_file ja9b06187_si_003.cif
_cod_data_source_block test2_a_sq
_cod_original_cell_volume 6811(2)
_cod_original_formula_sum 'C102 H90 Br6 F6 N1.50 Np18 O78'
_cod_database_code 4128610
_shelx_shelxl_version_number 2016/6
_shelx_space_group_comment
;
The symmetry employed for this shelxl refinement is uniquely defined
by the following loop, which should always be used as a source of
symmetry information in preference to the above space-group names.
They are only intended as comments.
;

loop_
_space_group_symop_operation_xyz
'x, y, z'
'-y, x-y, z'
'-x+y, -x, z'
'-x, -y, z'
'y, -x+y, z'
'x-y, x, z'
'-x, -y, -z'
'y, -x+y, -z'
'x-y, x, -z'
'x, y, -z'
'-y, x-y, -z'
'-x+y, -x, -z'

loop_
_atom_site_label
_atom_site_type_symbol
_atom_site_fract_x
_atom_site_fract_y
_atom_site_fract_z
_atom_site_U_iso_or_equiv
_atom_site_adp_type
_atom_site_occupancy
_atom_site_site_symmetry_order
_atom_site_calc_flag
_atom_site_refinement_flags_posn
_atom_site_refinement_flags_adp
_atom_site_refinement_flags_occupancy
_atom_site_disorder_assembly
_atom_site_disorder_group
Np01 Np 0.16528(3) 0.22067(3) 0.89410(3) 0.03133(18) Uani 1 1 d . . . . .
Np02 Np 0.35198(5) 0.25197(5) 1.000000 0.0437(3) Uani 1 2 d S T P . .
Br1A Br 0.3888(4) 0.3146(4) 0.500000 0.0531(18) Uiso 0.400(6) 2 d S . P A 1
Br1B Br 0.3636(4) 0.3272(4) 0.500000 0.0541(19) Uiso 0.400(6) 2 d S . P A 2
O001 O 0.1648(6) 0.3077(6) 0.9221(6) 0.045(2) Uiso 1 1 d . . . . .
F001 F 0.0997(7) 0.1575(7) 1.000000 0.049(3) Uiso 1 2 d S . P . .
O002 O 0.1649(5) 0.1337(5) 0.8663(5) 0.0348(19) Uiso 1 1 d . . . . .
O003 O 0.1513(7) 0.2493(7) 0.7693(8) 0.070(3) Uiso 1 1 d . . . . .
O004 O 0.3926(7) 0.2948(7) 0.8751(8) 0.066(3) Uiso 1 1 d . . . . .
O005 O 0.3975(13) 0.3888(13) 1.000000 0.088(6) Uiso 1 2 d S . P . .
O006 O 0.2514(7) 0.2377(7) 1.000000 0.037(3) Uiso 1 2 d S . P . .
O007 O 0.4421(10) 0.2598(10) 1.000000 0.067(5) Uiso 1 2 d S . P . .
C001 C 0.3532(10) 0.3111(10) 0.8368(10) 0.057(4) Uiso 1 1 d . . . . .
C002 C 0.4726(9) 0.4624(9) 0.5648(9) 0.055(4) Uiso 1 1 d . . . . .
C003 C 0.3847(10) 0.3485(10) 0.7655(10) 0.061(4) Uiso 1 1 d . . . . .
C004 C 0.4441(10) 0.4203(10) 0.6358(11) 0.059(4) Uiso 1 1 d . . . . .
C005 C 0.4480(14) 0.4256(14) 0.500000 0.056(6) Uiso 1 2 d S . P . .
C006 C 0.4862(15) 0.4064(14) 0.6796(15) 0.094(7) Uiso 1 1 d . . . . .
C007 C 0.3703(13) 0.3989(13) 0.6532(13) 0.083(6) Uiso 1 1 d . . . . .
C008 C 0.3407(14) 0.3656(14) 0.7223(14) 0.092(7) Uiso 1 1 d . . . . .
C009 C 0.4598(12) 0.3694(12) 0.7472(13) 0.077(6) Uiso 1 1 d . . . . .
O008 O 0.2880(7) 0.2974(7) 0.8522(7) 0.068(3) Uiso 1 1 d . . . . .

loop_
_atom_site_aniso_label
_atom_site_aniso_U_11
_atom_site_aniso_U_22
_atom_site_aniso_U_33
_atom_site_aniso_U_23
_atom_site_aniso_U_13
_atom_site_aniso_U_12
Np01 0.0400(3) 0.0351(3) 0.0151(3) 0.00207(18) 0.00309(19) 0.0160(2)
Np02 0.0382(4) 0.0518(5) 0.0190(4) 0.000 0.000 0.0060(4)

loop_
_atom_type_symbol
_atom_type_description
_atom_type_scat_dispersion_real
_atom_type_scat_dispersion_imag
_atom_type_scat_source
C C 0.0033 0.0016 'International Tables Vol C Tables 4.2.6.8 and 6.1.1.4'
H H 0.0000 0.0000 'International Tables Vol C Tables 4.2.6.8 and 6.1.1.4'
O O 0.0106 0.0060 'International Tables Vol C Tables 4.2.6.8 and 6.1.1.4'
F F 0.0171 0.0103 'International Tables Vol C Tables 4.2.6.8 and 6.1.1.4'
Br Br -0.2901 2.4595 'International Tables Vol C Tables 4.2.6.8 and 6.1.1.4'
Np Np -11.4937 4.1493 'International Tables Vol C Tables 4.2.6.8 and 6.1.1.4'
N N 0.0061 0.0033 'International Tables Vol C Tables 4.2.6.8 and 6.1.1.4'

loop_
_geom_angle_atom_site_label_1
_geom_angle_atom_site_label_2
_geom_angle_atom_site_label_3
_geom_angle
_geom_angle_site_symmetry_1
_geom_angle_site_symmetry_3
O002 Np01 O001 179.5(4) . .
O002 Np01 O008 92.3(4) . .
O001 Np01 O008 88.2(4) . .
O002 Np01 F001 88.8(4) . .
O001 Np01 F001 91.0(4) . .
O008 Np01 F001 140.4(4) . .
O002 Np01 O003 91.1(4) . .
O001 Np01 O003 88.8(4) . .
O008 Np01 O003 74.8(4) . .
F001 Np01 O003 144.8(4) . .
O002 Np01 O002 91.6(5) . 6
O001 Np01 O002 88.0(4) . 6
O008 Np01 O002 145.5(4) . 6
F001 Np01 O002 74.0(3) . 6
O003 Np01 O002 70.9(4) . 6
O002 Np01 O006 91.1(4) . .
O001 Np01 O006 89.2(4) . .
O008 Np01 O006 74.2(4) . .
F001 Np01 O006 66.2(3) . .
O003 Np01 O006 148.9(4) . .
O002 Np01 O006 140.0(3) 6 .
O002 Np01 Np01 106.3(3) . 10_557
O001 Np01 Np01 73.7(3) . 10_557
O008 Np01 Np01 109.5(3) . 10_557
F001 Np01 Np01 33.8(2) . 10_557
O003 Np01 Np01 161.6(3) . 10_557
O002 Np01 Np01 102.2(2) 6 10_557
O006 Np01 Np01 39.4(2) . 10_557
O002 Np01 Np02 80.7(3) . .
O001 Np01 Np02 99.7(3) . .
O008 Np01 Np02 56.2(3) . .
F001 Np01 Np02 85.1(3) . .
O003 Np01 Np02 129.6(3) . .
O002 Np01 Np02 157.8(2) 6 .
O006 Np01 Np02 21.6(2) . .
Np01 Np01 Np02 60.918(10) 10_557 .
O002 Np01 Np02 158.2(3) . 9_557
O001 Np01 Np02 21.5(3) . 9_557
O008 Np01 Np02 108.5(3) . 9_557
F001 Np01 Np02 70.9(3) . 9_557
O003 Np01 Np02 100.7(3) . 9_557
O002 Np01 Np02 75.4(2) 6 9_557
O006 Np01 Np02 88.2(3) . 9_557
Np01 Np01 Np02 60.952(10) 10_557 9_557
Np02 Np01 Np02 104.789(14) . 9_557
O002 Np01 Np01 105.2(3) . 6
O001 Np01 Np01 74.4(3) . 6
O008 Np01 Np01 149.2(3) . 6
F001 Np01 Np01 66.5(3) . 6
O003 Np01 Np01 79.7(3) . 6
O002 Np01 Np01 16.1(2) 6 6
O006 Np01 Np01 129.3(2) . 6
Np01 Np01 Np01 90.000(1) 10_557 6
Np02 Np01 Np01 150.536(10) . 6
Np02 Np01 Np01 59.852(18) 9_557 6
O002 Np01 Np01 21.5(3) . 5
O001 Np01 Np01 158.8(3) . 5
O008 Np01 Np01 84.6(3) . 5
F001 Np01 Np01 82.2(3) . 5
O003 Np01 Np01 108.3(3) . 5
O002 Np01 Np01 109.0(2) 6 5
O006 Np01 Np01 69.7(3) . 5
Np01 Np01 Np01 89.999(1) 10_557 5
Np02 Np01 Np01 59.956(17) . 5
Np02 Np01 Np01 150.551(10) 9_557 5
Np01 Np01 Np01 120.0 6 5
O007 Np02 O006 177.0(7) . .
O007 Np02 O001 88.7(5) . 5
O006 Np02 O001 88.9(4) . 5
O007 Np02 O001 88.7(5) . 8_557
O006 Np02 O001 88.9(4) . 8_557
O001 Np02 O001 73.4(5) 5 8_557
O007 Np02 O005 96.4(8) . .
O006 Np02 O005 86.6(7) . .
O001 Np02 O005 143.0(3) 5 .
O001 Np02 O005 143.0(3) 8_557 .
O007 Np02 O004 79.5(4) . .
O006 Np02 O004 101.4(3) . .
O001 Np02 O004 70.7(4) 5 .
O001 Np02 O004 142.3(4) 8_557 .
O005 Np02 O004 74.3(3) . .
O007 Np02 O004 79.5(4) . 10_557
O006 Np02 O004 101.4(3) . 10_557
O001 Np02 O004 142.3(4) 5 10_557
O001 Np02 O004 70.7(4) 8_557 10_557
O005 Np02 O004 74.3(3) . 10_557
O004 Np02 O004 139.6(6) . 10_557
O007 Np02 Np01 150.61(8) . 10_557
O006 Np02 Np01 29.12(2) . 10_557
O001 Np02 Np01 104.8(2) 5 10_557
O001 Np02 Np01 71.1(2) 8_557 10_557
O005 Np02 Np01 88.3(5) . 10_557
O004 Np02 Np01 129.4(3) . 10_557
O004 Np02 Np01 73.9(3) 10_557 10_557
O007 Np02 Np01 150.61(9) . .
O006 Np02 Np01 29.12(2) . .
O001 Np02 Np01 71.1(2) 5 .
O001 Np02 Np01 104.8(2) 8_557 .
O005 Np02 Np01 88.3(5) . .
O004 Np02 Np01 73.9(3) . .
O004 Np02 Np01 129.4(3) 10_557 .
Np01 Np02 Np01 58.16(2) 10_557 .
O007 Np02 Np01 103.5(5) . 5
O006 Np02 Np01 73.9(3) . 5
O001 Np02 Np01 16.3(2) 5 5
O001 Np02 Np01 67.7(2) 8_557 5
O005 Np02 Np01 144.2(3) . 5
O004 Np02 Np01 80.4(3) . 5
O004 Np02 Np01 138.2(3) 10_557 5
Np01 Np02 Np01 88.56(2) 10_557 5
Np01 Np02 Np01 60.193(16) . 5
O007 Np02 Np01 103.5(5) . 8_557
O006 Np02 Np01 73.9(3) . 8_557
O001 Np02 Np01 67.7(2) 5 8_557
O001 Np02 Np01 16.3(2) 8_557 8_557
O005 Np02 Np01 144.2(3) . 8_557
O004 Np02 Np01 138.2(3) . 8_557
O004 Np02 Np01 80.4(3) 10_557 8_557
Np01 Np02 Np01 60.193(16) 10_557 8_557
Np01 Np02 Np01 88.56(2) . 8_557
Np01 Np02 Np01 58.09(2) 5 8_557
Np01 O001 Np02 142.2(5) . 9_557
Np01 F001 Np01 112.4(5) 10_557 .
Np01 O002 Np01 142.5(5) . 5
C001 O004 Np02 119.1(12) . .
Np02 O006 Np01 129.3(2) . 10_557
Np02 O006 Np01 129.3(2) . .
Np01 O006 Np01 101.3(4) 10_557 .
O004 C001 O008 124.8(18) . .
O004 C001 C003 118.1(16) . .
O008 C001 C003 117.0(16) . .
C005 C002 C002 118.7(12) . 4_665
C005 C002 C004 121.2(16) . .
C002 C002 C004 119.9(10) 4_665 .
C008 C003 C009 122(2) . .
C008 C003 C001 118.3(18) . .
C009 C003 C001 119.4(18) . .
C006 C004 C007 121(2) . .
C006 C004 C002 123.4(19) . .
C007 C004 C002 115.6(17) . .
C002 C005 C002 122(2) . 10_556
C002 C005 Br1B 118.2(12) . .
C002 C005 Br1B 118.2(12) 10_556 .
C002 C005 Br1A 118.4(12) . .
C002 C005 Br1A 118.4(12) 10_556 .
C004 C006 C009 123(2) . .
C004 C007 C008 120(2) . .
C003 C008 C007 118(2) . .
C003 C009 C006 116(2) . .
C001 O008 Np01 153.7(12) . .

loop_
_geom_bond_atom_site_label_1
_geom_bond_atom_site_label_2
_geom_bond_distance
_geom_bond_site_symmetry_2
Np01 O002 1.854(9) .
Np01 O001 1.866(10) .
Np01 O008 2.339(13) .
Np01 F001 2.379(7) .
Np01 O003 2.454(14) .
Np01 O002 2.452(9) 6
Np01 O006 2.557(8) .
Np01 Np01 3.9539(11) 10_557
Np01 Np02 4.0675(10) .
Np01 Np02 4.0717(10) 9_557
Np01 Np01 4.0814(8) 6
Np01 Np01 4.0815(8) 5
Np02 O007 1.774(18) .
Np02 O006 1.934(13) .
Np02 O001 2.433(10) 5
Np02 O001 2.433(10) 8_557
Np02 O005 2.48(2) .
Np02 O004 2.484(14) .
Np02 O004 2.484(14) 10_557
Br1A C005 1.97(3) .
Br1B C005 1.89(3) .
O004 C001 1.24(2) .
C001 O008 1.25(2) .
C001 C003 1.51(3) .
C002 C005 1.38(2) .
C002 C002 1.38(3) 4_665
C002 C004 1.53(3) .
C003 C008 1.38(3) .
C003 C009 1.42(3) .
C004 C006 1.32(3) .
C004 C007 1.39(3) .
C006 C009 1.43(3) .
C007 C008 1.44(3) .
